data_7216062
loop_
_publ_author_name
'Chopra, Deepak'
'Mohan, T. P.'
'Rao, K. Sundaraja'
'Row, T. N. Guru'

_publ_section_title
;
 Exploring polymorphism by solvent mediation in potentially active
 herbicide Metribuzin: A subtle interplay of weak intermolecular
 interactions
;
_journal_issue 62
_journal_name_full CrystEngComm
_journal_page_first 374
_journal_paper_doi 10.1039/b504347f
_journal_volume 7
_journal_year 2005
_chemical_compound_source 'see text'
_chemical_formula_moiety 'C8 H14 N4 O S'
_chemical_formula_sum 'C8 H14 N4 O S'
_chemical_formula_weight 214.30
_chemical_name_systematic
;
?
;
_space_group_IT_number 14
_symmetry_cell_setting monoclinic
_symmetry_space_group_name_Hall '-P 2ybc'
_symmetry_space_group_name_H-M 'P 1 21/c 1'
_atom_sites_solution_hydrogens geom
_atom_sites_solution_primary direct
_atom_sites_solution_secondary difmap
_cell_angle_alpha 90
_cell_angle_beta 104.309(10)
_cell_angle_gamma 90
_cell_formula_units_Z 4
_cell_length_a 14.182(9)
_cell_length_b 9.295(6)
_cell_length_c 8.723(5)
_cell_measurement_reflns_used 635
_cell_measurement_temperature 290(2)
_cell_measurement_theta_max 25.2
_cell_measurement_theta_min 1.6
_cell_volume 1114.2(12)
_computing_cell_refinement 'Bruker SMART'
_computing_data_collection 'Bruker SMART'
_computing_data_reduction 'Bruker SAINT'
_computing_molecular_graphics 'Ortep-3 for Windows (Farrugia, 1997) and CAMERON (Farrugia, 1999)'
_computing_publication_material 'PLATON (Spek, 1990)'
_computing_structure_refinement 'SHELXL-97 (Sheldrick, 1997)'
_computing_structure_solution 'SHELXS-97 (Sheldrick, 1990)'
_diffrn_ambient_temperature 290(2)
_diffrn_measured_fraction_theta_full 0.996
_diffrn_measured_fraction_theta_max 0.996
_diffrn_measurement_device_type 'Bruker SMART CCD area detector'
_diffrn_measurement_method '\f and \w scans'
_diffrn_radiation_monochromator graphite
_diffrn_radiation_source 'fine-focus sealed tube'
_diffrn_radiation_type MoKa
_diffrn_radiation_wavelength 0.71073
_diffrn_reflns_av_R_equivalents 0.0240
_diffrn_reflns_av_sigmaI/netI 0.0241
_diffrn_reflns_limit_h_max 16
_diffrn_reflns_limit_h_min -17
_diffrn_reflns_limit_k_max 10
_diffrn_reflns_limit_k_min -11
_diffrn_reflns_limit_l_max 10
_diffrn_reflns_limit_l_min -10
_diffrn_reflns_number 7988
_diffrn_reflns_reduction_process
;
?
;
_diffrn_reflns_theta_full 25.35
_diffrn_reflns_theta_max 25.35
_diffrn_reflns_theta_min 1.48
_exptl_absorpt_coefficient_mu 0.267
_exptl_absorpt_correction_T_max 0.9842
_exptl_absorpt_correction_T_min 0.8861
_exptl_absorpt_correction_type multi-scan
_exptl_absorpt_process_details '(SADABS; Sheldrick, 1996)'
_exptl_crystal_colour 'colorless '
_exptl_crystal_density_diffrn 1.278
_exptl_crystal_density_method 'Not Measured'
_exptl_crystal_description needles
_exptl_crystal_F_000 456
_exptl_crystal_size_max 0.33
_exptl_crystal_size_mid 0.06
_exptl_crystal_size_min 0.06
_refine_diff_density_max 0.313
_refine_diff_density_min -0.373
_refine_diff_density_rms 0.052
_refine_ls_extinction_method none
_refine_ls_goodness_of_fit_ref 0.817
_refine_ls_hydrogen_treatment mixed
_refine_ls_matrix_type full
_refine_ls_number_parameters 131
_refine_ls_number_reflns 2031
_refine_ls_number_restraints 0
_refine_ls_restrained_S_all 0.817
_refine_ls_R_factor_all 0.0731
_refine_ls_R_factor_gt 0.0569
_refine_ls_shift/su_max 0.000
_refine_ls_shift/su_mean 0.000
_refine_ls_structure_factor_coef Fsqd
_refine_ls_weighting_details 'calc w=1/[\s^2^(Fo^2^)+(0.1376P)^2^+0.9326P] where P=(Fo^2^+2Fc^2^)/3'
_refine_ls_weighting_scheme calc
_refine_ls_wR_factor_gt 0.1651
_refine_ls_wR_factor_ref 0.1838
_reflns_number_gt 1607
_reflns_number_total 2031
_reflns_threshold_expression >2sigma(I)
_cod_data_source_file b504347f.txt
_cod_data_source_block P1(NEEDLE)
_cod_depositor_comments
;
The following automatic conversions were performed:

'_symmetry_cell_setting' value 'Monoclinic' changed to 'monoclinic'
according to
/usr/data/users/saulius/automatic-downloads/retrospective/RSC/lib/dictionaries/cif_core.dic
dictionary named 'cif_core.dic' version 2.4.2 from 2011-04-26.

Automatic conversion script
Id: cif_fix_values 2281 2013-09-26 08:29:07Z andrius 
;
_cod_original_sg_symbol_H-M 'P 21/c'
_cod_database_code 7216062

loop_
_symmetry_equiv_pos_as_xyz
x,y,z
-x,1/2+y,1/2-z
-x,-y,-z
x,1/2-y,1/2+z

loop_
_atom_site_label
_atom_site_type_symbol
_atom_site_fract_x
_atom_site_fract_y
_atom_site_fract_z
_atom_site_U_iso_or_equiv
_atom_site_adp_type
_atom_site_occupancy
_atom_site_symmetry_multiplicity
_atom_site_calc_flag
_atom_site_refinement_flags
S1 S 0.04914(6) 0.43297(9) 0.24732(10) 0.0639(3) Uani 1 1 d .
N1 N 0.13275(16) 0.1743(3) 0.2742(3) 0.0536(6) Uani 1 1 d .
N3 N 0.20591(18) 0.3530(2) 0.1571(3) 0.0503(6) Uani 1 1 d .
N2 N 0.20443(16) 0.0801(3) 0.2550(3) 0.0538(7) Uani 1 1 d .
O1 O 0.34440(18) 0.3157(3) 0.0813(3) 0.0788(8) Uani 1 1 d .
N4 N 0.2019(3) 0.4984(3) 0.1062(4) 0.0763(9) Uani 1 1 d .
H4A H 0.1562 0.5539 0.1199 0.092 Uiso 1 1 calc R
H4B H 0.2453 0.5311 0.0615 0.092 Uiso 1 1 calc R
C1 C 0.13589(19) 0.3055(3) 0.2272(3) 0.0454(6) Uani 1 1 d .
C2 C 0.27461(18) 0.1192(3) 0.1937(3) 0.0429(6) Uani 1 1 d .
C3 C 0.2816(2) 0.2666(3) 0.1387(3) 0.0494(7) Uani 1 1 d .
C4 C 0.3519(2) 0.0093(3) 0.1833(4) 0.0561(8) Uani 1 1 d .
C6 C 0.4512(2) 0.0654(5) 0.2736(4) 0.0781(12) Uani 1 1 d .
H6A H 0.4670 0.1504 0.2225 0.117 Uiso 1 1 calc R
H6B H 0.4997 -0.0070 0.2750 0.117 Uiso 1 1 calc R
H6C H 0.4494 0.0883 0.3801 0.117 Uiso 1 1 calc R
C8 C -0.0258(3) 0.3256(4) 0.3410(5) 0.0838(12) Uani 1 1 d .
H8A H -0.0573 0.2518 0.2694 0.126 Uiso 1 1 calc R
H8B H -0.0741 0.3855 0.3690 0.126 Uiso 1 1 calc R
H8C H 0.0139 0.2821 0.4347 0.126 Uiso 1 1 calc R
C5 C 0.3523(3) -0.0125(5) 0.0090(5) 0.0891(13) Uani 1 1 d .
H5A H 0.2895 -0.0458 -0.0489 0.134 Uiso 1 1 calc R
H5B H 0.4008 -0.0825 0.0017 0.134 Uiso 1 1 calc R
H5C H 0.3670 0.0771 -0.0348 0.134 Uiso 1 1 calc R
C7 C 0.3319(3) -0.1316(5) 0.2555(7) 0.1117(19) Uani 1 1 d .
H7A H 0.3305 -0.1162 0.3638 0.167 Uiso 1 1 calc R
H7B H 0.3823 -0.1993 0.2512 0.167 Uiso 1 1 calc R
H7C H 0.2702 -0.1688 0.1976 0.167 Uiso 1 1 calc R

loop_
_atom_site_aniso_label
_atom_site_aniso_U_11
_atom_site_aniso_U_22
_atom_site_aniso_U_33
_atom_site_aniso_U_23
_atom_site_aniso_U_13
_atom_site_aniso_U_12
S1 0.0707(6) 0.0457(5) 0.0778(6) 0.0016(4) 0.0229(4) 0.0173(4)
N1 0.0400(13) 0.0420(14) 0.0817(17) 0.0084(12) 0.0205(11) 0.0075(10)
N3 0.0672(15) 0.0350(12) 0.0506(12) 0.0035(10) 0.0179(11) 0.0009(11)
N2 0.0393(13) 0.0416(14) 0.0825(17) 0.0118(12) 0.0186(12) 0.0048(10)
O1 0.0816(17) 0.0684(16) 0.1010(18) 0.0258(13) 0.0501(14) 0.0026(13)
N4 0.116(2) 0.0354(14) 0.093(2) 0.0165(14) 0.0557(19) 0.0134(15)
C1 0.0453(15) 0.0415(15) 0.0473(13) 0.0006(11) 0.0075(11) 0.0016(11)
C2 0.0369(13) 0.0442(15) 0.0462(13) 0.0033(11) 0.0075(10) -0.0007(11)
C3 0.0528(16) 0.0496(16) 0.0469(14) 0.0061(12) 0.0142(12) 0.0002(13)
C4 0.0468(16) 0.0540(18) 0.0705(18) 0.0092(15) 0.0201(13) 0.0108(13)
C6 0.0443(18) 0.112(3) 0.076(2) 0.005(2) 0.0102(16) 0.0213(18)
C8 0.062(2) 0.072(3) 0.125(3) 0.015(2) 0.037(2) 0.0227(18)
C5 0.089(3) 0.100(3) 0.077(2) -0.025(2) 0.017(2) 0.021(2)
C7 0.088(3) 0.063(2) 0.208(6) 0.046(3) 0.082(3) 0.037(2)

loop_
_atom_type_symbol
_atom_type_description
_atom_type_scat_dispersion_real
_atom_type_scat_dispersion_imag
_atom_type_scat_source
S S 0.1246 0.1234 'International Tables Vol C Tables 4.2.6.8 and 6.1.1.4'
O O 0.0106 0.0060 'International Tables Vol C Tables 4.2.6.8 and 6.1.1.4'
N N 0.0061 0.0033 'International Tables Vol C Tables 4.2.6.8 and 6.1.1.4'
H H 0.0000 0.0000 'International Tables Vol C Tables 4.2.6.8 and 6.1.1.4'
C C 0.0033 0.0016 'International Tables Vol C Tables 4.2.6.8 and 6.1.1.4'

loop_
_geom_angle_atom_site_label_1
_geom_angle_atom_site_label_2
_geom_angle_atom_site_label_3
_geom_angle
C1 S1 C8 100.35(15)
C1 N1 N2 118.4(2)
C1 N3 C3 122.5(2)
C1 N3 N4 118.2(2)
C3 N3 N4 119.3(2)
C2 N2 N1 122.4(2)
N3 N4 H4A 120.0
N3 N4 H4B 120.0
H4A N4 H4B 120.0
N1 C1 N3 122.3(3)
N1 C1 S1 121.9(2)
N3 C1 S1 115.8(2)
N2 C2 C3 121.4(2)
N2 C2 C4 118.5(3)
C3 C2 C4 120.1(2)
O1 C3 N3 120.0(3)
O1 C3 C2 127.2(3)
N3 C3 C2 112.8(2)
C7 C4 C2 110.2(3)
C7 C4 C6 109.0(3)
C2 C4 C6 109.1(3)
C7 C4 C5 110.3(4)
C2 C4 C5 109.2(3)
C6 C4 C5 109.1(3)
C4 C6 H6A 109.5
C4 C6 H6B 109.5
H6A C6 H6B 109.5
C4 C6 H6C 109.5
H6A C6 H6C 109.5
H6B C6 H6C 109.5
S1 C8 H8A 109.5
S1 C8 H8B 109.5
H8A C8 H8B 109.5
S1 C8 H8C 109.5
H8A C8 H8C 109.5
H8B C8 H8C 109.5
C4 C5 H5A 109.5
C4 C5 H5B 109.5
H5A C5 H5B 109.5
C4 C5 H5C 109.5
H5A C5 H5C 109.5
H5B C5 H5C 109.5
C4 C7 H7A 109.5
C4 C7 H7B 109.5
H7A C7 H7B 109.5
C4 C7 H7C 109.5
H7A C7 H7C 109.5
H7B C7 H7C 109.5

loop_
_geom_bond_atom_site_label_1
_geom_bond_atom_site_label_2
_geom_bond_distance
S1 C1 1.748(3)
S1 C8 1.795(4)
N1 C1 1.291(4)
N1 N2 1.383(3)
N3 C1 1.362(4)
N3 C3 1.382(4)
N3 N4 1.420(3)
N2 C2 1.293(3)
O1 C3 1.213(3)
N4 H4A 0.8600
N4 H4B 0.8600
C2 C3 1.463(4)
C2 C4 1.517(4)
C4 C7 1.510(5)
C4 C6 1.526(5)
C4 C5 1.535(5)
C6 H6A 0.9600
C6 H6B 0.9600
C6 H6C 0.9600
C8 H8A 0.9600
C8 H8B 0.9600
C8 H8C 0.9600
C5 H5A 0.9600
C5 H5B 0.9600
C5 H5C 0.9600
C7 H7A 0.9600
C7 H7B 0.9600
C7 H7C 0.9600
